data_4083146
loop_
_publ_author_name
'Jim\'enez-Tenorio, Manuel'
'Puerta, M. Carmen'
'Valerga, Pedro'
'Ortu\~no, Manuel A.'
'Ujaque, Gregori'
'Lled\'os, Agust\?\'i'

_publ_section_title
;
 Counteranion-Dependent Reaction Pathways in the Protonation of Cationic
 Ruthenium--Vinylidene Complexes
;
_journal_issue 10
_journal_name_full Organometallics
_journal_page_first 2549
_journal_paper_doi 10.1021/om500179x
_journal_volume 33
_journal_year 2014
_chemical_formula_moiety 'C29 H40 Br Cl N2 P Ru, B F4, H2 O'
_chemical_formula_sum 'C29 H42 B Br Cl F4 N2 O P Ru'
_chemical_formula_weight 768.86
_chemical_name_common '[(\h^5^-C~5~Me~5~)Ru{PyNHP(^i^Pr~2~)CH=CHC~6~H~4~Br}Cl][BF~4~]H~2~O'
_chemical_name_systematic
;
{\h^2^-[2-(4-Bromo-phenyl)-vinyl]-di(isopropyl)-(pyridin-2-yl-amine)-
phosphonium-\k^1^ N}-chloro-(\h^5^-pentamethylcyclopentadienyl)-ruthenium(II)
tetrafluoroborate hydrate
;
_space_group_IT_number 2
_symmetry_cell_setting triclinic
_symmetry_Int_Tables_number 2
_symmetry_space_group_name_Hall '-P 1'
_symmetry_space_group_name_H-M 'P -1'
_atom_sites_solution_hydrogens geom
_atom_sites_solution_primary direct
_atom_sites_solution_secondary difmap
_audit_creation_method SHELXL-97
_cell_angle_alpha 83.25(3)
_cell_angle_beta 82.86(3)
_cell_angle_gamma 87.94(3)
_cell_formula_units_Z 2
_cell_length_a 7.9304(16)
_cell_length_b 11.059(2)
_cell_length_c 18.655(4)
_cell_measurement_reflns_used 5082
_cell_measurement_temperature 100(2)
_cell_measurement_theta_max 25.050
_cell_measurement_theta_min 2.215
_cell_volume 1611.8(6)
_computing_cell_refinement 'SAINT (Bruker, 2001)'
_computing_data_collection 'SMART (Bruker, 2001)'
_computing_data_reduction 'SAINT (Bruker, 2001)'
_computing_molecular_graphics 'ORTEP-3 vers. 1.08 (Farrugia, 2005)'
_computing_publication_material 'SHELXTL (Sheldrick, 2001)'
_computing_structure_refinement 'SHELXTL (Sheldrick, 2001)'
_computing_structure_solution 'SHELXTL (Sheldrick, 2001)'
_diffrn_ambient_temperature 100(2)
_diffrn_measured_fraction_theta_full 0.985
_diffrn_measured_fraction_theta_max 0.985
_diffrn_measurement_device_type 'Bruker SMART APEX CCD area detector'
_diffrn_measurement_method '1700 omega scan frames, 0.3 deg, 10 sec'
_diffrn_radiation_monochromator graphite
_diffrn_radiation_probe x-ray
_diffrn_radiation_type MoK\a
_diffrn_radiation_wavelength 0.71073
_diffrn_reflns_av_R_equivalents 0.0275
_diffrn_reflns_av_sigmaI/netI 0.0431
_diffrn_reflns_limit_h_max 9
_diffrn_reflns_limit_h_min -9
_diffrn_reflns_limit_k_max 13
_diffrn_reflns_limit_k_min -13
_diffrn_reflns_limit_l_max 20
_diffrn_reflns_limit_l_min -22
_diffrn_reflns_number 11393
_diffrn_reflns_theta_full 25.05
_diffrn_reflns_theta_max 25.05
_diffrn_reflns_theta_min 1.11
_diffrn_source 'fine-focus sealed tube'
_diffrn_source_type 'Bruker SMART APEX'
_diffrn_standards_decay_% -0.0078
_diffrn_standards_number 0
_exptl_absorpt_coefficient_mu 1.907
_exptl_absorpt_correction_T_max 1.000
_exptl_absorpt_correction_T_min 0.858
_exptl_absorpt_correction_type multi-scan
_exptl_absorpt_process_details '(SADABS; Sheldrick, 2004)'
_exptl_crystal_colour red
_exptl_crystal_density_diffrn 1.584
_exptl_crystal_density_method 'not measured'
_exptl_crystal_description prism
_exptl_crystal_F_000 780
_exptl_crystal_size_max 0.36
_exptl_crystal_size_mid 0.21
_exptl_crystal_size_min 0.10
_refine_diff_density_max 1.572
_refine_diff_density_min -0.938
_refine_diff_density_rms 0.104
_refine_ls_extinction_method none
_refine_ls_goodness_of_fit_ref 1.058
_refine_ls_hydrogen_treatment constr
_refine_ls_matrix_type full
_refine_ls_number_parameters 386
_refine_ls_number_reflns 5635
_refine_ls_number_restraints 0
_refine_ls_restrained_S_all 1.058
_refine_ls_R_factor_all 0.0478
_refine_ls_R_factor_gt 0.0429
_refine_ls_shift/su_max 0.001
_refine_ls_shift/su_mean 0.000
_refine_ls_structure_factor_coef Fsqd
_refine_ls_weighting_details 'calc w=1/[\s^2^(Fo^2^)+(0.0459P)^2^+4.4803P] where P=(Fo^2^+2Fc^2^)/3'
_refine_ls_weighting_scheme calc
_refine_ls_wR_factor_gt 0.1041
_refine_ls_wR_factor_ref 0.1068
_reflns_number_gt 5118
_reflns_number_total 5635
_reflns_threshold_expression >2sigma(I)
_cod_data_source_file om500179x_si_003.cif
_cod_data_source_block pv0607
_cod_depositor_comments 'Adding full bibliography for 4083146--4083147.cif.'
_cod_database_code 4083146

loop_
_symmetry_equiv_pos_as_xyz
'x, y, z'
'-x, -y, -z'

loop_
_atom_site_label
_atom_site_type_symbol
_atom_site_fract_x
_atom_site_fract_y
_atom_site_fract_z
_atom_site_U_iso_or_equiv
_atom_site_adp_type
_atom_site_occupancy
_atom_site_symmetry_multiplicity
_atom_site_calc_flag
_atom_site_refinement_flags
_atom_site_disorder_assembly
_atom_site_disorder_group
Ru1 Ru 0.65550(4) 0.88373(3) 0.726752(16) 0.01306(11) Uani 1 1 d . . .
Br1A Br 1.0179(2) 0.68502(8) 0.36229(5) 0.0595(4) Uani 0.760(2) 1 d P A 1
Br1B Br 1.1188(7) 0.6692(3) 0.37481(17) 0.0595(4) Uani 0.240(2) 1 d P A 2
Cl1 Cl 0.38786(12) 0.82525(10) 0.68819(6) 0.0257(2) Uani 1 1 d . . .
P1 P 0.80355(12) 0.64650(9) 0.82478(6) 0.0164(2) Uani 1 1 d . . .
N1 N 0.5283(4) 0.8418(3) 0.83730(17) 0.0135(6) Uani 1 1 d . . .
N2 N 0.7538(4) 0.7367(3) 0.88984(18) 0.0178(7) Uani 1 1 d . . .
H2 H 0.8280 0.7458 0.9201 0.027 Uiso 1 1 calc R . .
C1 C 0.8489(5) 0.9998(4) 0.6617(2) 0.0177(8) Uani 1 1 d . . .
C2 C 0.8474(5) 1.0169(4) 0.7366(2) 0.0186(8) Uani 1 1 d . . .
C3 C 0.6885(5) 1.0719(3) 0.7607(2) 0.0181(8) Uani 1 1 d . . .
C4 C 0.5862(5) 1.0810(3) 0.7035(2) 0.0172(8) Uani 1 1 d . . .
C5 C 0.6851(5) 1.0352(3) 0.6416(2) 0.0177(8) Uani 1 1 d . . .
C6 C 0.9940(5) 0.9997(4) 0.7802(2) 0.0260(10) Uani 1 1 d . . .
H6A H 1.0442 1.0788 0.7822 0.039 Uiso 1 1 calc R . .
H6B H 1.0797 0.9456 0.7574 0.039 Uiso 1 1 calc R . .
H6C H 0.9543 0.9636 0.8297 0.039 Uiso 1 1 calc R . .
C7 C 0.6441(5) 1.1112(4) 0.8346(2) 0.0221(9) Uani 1 1 d . . .
H7A H 0.5258 1.1408 0.8400 0.033 Uiso 1 1 calc R . .
H7B H 0.7192 1.1766 0.8409 0.033 Uiso 1 1 calc R . .
H7C H 0.6582 1.0419 0.8714 0.033 Uiso 1 1 calc R . .
C8 C 0.4136(5) 1.1401(4) 0.7029(2) 0.0259(9) Uani 1 1 d . . .
H8A H 0.3628 1.1467 0.7530 0.039 Uiso 1 1 calc R . .
H8B H 0.3412 1.0908 0.6794 0.039 Uiso 1 1 calc R . .
H8C H 0.4236 1.2216 0.6759 0.039 Uiso 1 1 calc R . .
C9 C 0.6314(6) 1.0446(4) 0.5671(2) 0.0262(9) Uani 1 1 d . . .
H9A H 0.6427 1.1288 0.5442 0.039 Uiso 1 1 calc R . .
H9B H 0.5127 1.0206 0.5705 0.039 Uiso 1 1 calc R . .
H9C H 0.7037 0.9906 0.5377 0.039 Uiso 1 1 calc R . .
C10 C 1.0022(5) 0.9711(4) 0.6109(2) 0.0258(9) Uani 1 1 d . . .
H10A H 0.9668 0.9358 0.5695 0.039 Uiso 1 1 calc R . .
H10B H 1.0763 0.9128 0.6365 0.039 Uiso 1 1 calc R . .
H10C H 1.0642 1.0461 0.5933 0.039 Uiso 1 1 calc R . .
C11 C 0.3742(5) 0.8990(4) 0.8475(2) 0.0177(8) Uani 1 1 d . . .
H11 H 0.3221 0.9295 0.8056 0.021 Uiso 1 1 calc R . .
C12 C 0.2892(5) 0.9156(4) 0.9140(2) 0.0203(9) Uani 1 1 d . . .
H12 H 0.1819 0.9568 0.9180 0.024 Uiso 1 1 calc R . .
C13 C 0.3628(5) 0.8711(4) 0.9753(2) 0.0224(9) Uani 1 1 d . . .
H13 H 0.3065 0.8806 1.0224 0.027 Uiso 1 1 calc R . .
C14 C 0.5188(5) 0.8128(4) 0.9671(2) 0.0214(9) Uani 1 1 d . . .
H14 H 0.5723 0.7825 1.0086 0.026 Uiso 1 1 calc R . .
C15 C 0.5978(5) 0.7984(3) 0.8977(2) 0.0164(8) Uani 1 1 d . . .
C16 C 0.8357(5) 0.7353(4) 0.7397(2) 0.0193(8) Uani 1 1 d . . .
H16 H 0.9566 0.7580 0.7237 0.023 Uiso 1 1 calc R . .
C17 C 0.7420(6) 0.7164(4) 0.6822(2) 0.0231(9) Uani 1 1 d . . .
H17 H 0.6579 0.6502 0.6976 0.028 Uiso 1 1 calc R . .
C18 C 0.6286(5) 0.5428(4) 0.8279(2) 0.0214(9) Uani 1 1 d . . .
H18 H 0.5307 0.5920 0.8101 0.026 Uiso 1 1 calc R . .
C19 C 0.6666(6) 0.4409(4) 0.7796(3) 0.0345(11) Uani 1 1 d . . .
H19A H 0.7511 0.3840 0.7996 0.052 Uiso 1 1 calc R . .
H19B H 0.7113 0.4756 0.7304 0.052 Uiso 1 1 calc R . .
H19C H 0.5619 0.3975 0.7777 0.052 Uiso 1 1 calc R . .
C20 C 0.5720(5) 0.4903(4) 0.9063(2) 0.0272(10) Uani 1 1 d . . .
H20A H 0.4768 0.4358 0.9073 0.041 Uiso 1 1 calc R . .
H20B H 0.5360 0.5568 0.9355 0.041 Uiso 1 1 calc R . .
H20C H 0.6669 0.4445 0.9263 0.041 Uiso 1 1 calc R . .
C21 C 0.9970(5) 0.5667(4) 0.8484(2) 0.0221(9) Uani 1 1 d . . .
H21 H 0.9647 0.5010 0.8890 0.027 Uiso 1 1 calc R . .
C22 C 1.1187(5) 0.6500(5) 0.8742(3) 0.0354(11) Uani 1 1 d . . .
H22A H 1.2207 0.6034 0.8863 0.053 Uiso 1 1 calc R . .
H22B H 1.0634 0.6847 0.9174 0.053 Uiso 1 1 calc R . .
H22C H 1.1506 0.7159 0.8355 0.053 Uiso 1 1 calc R . .
C23 C 1.0885(6) 0.5067(5) 0.7839(3) 0.0371(12) Uani 1 1 d . . .
H23A H 1.1338 0.5699 0.7458 0.056 Uiso 1 1 calc R . .
H23B H 1.0082 0.4575 0.7645 0.056 Uiso 1 1 calc R . .
H23C H 1.1821 0.4544 0.8000 0.056 Uiso 1 1 calc R . .
C24 C 0.8180(7) 0.7132(4) 0.6059(2) 0.0340(11) Uani 1 1 d . A .
C25 C 0.7154(9) 0.7348(5) 0.5505(3) 0.0477(14) Uani 1 1 d . . .
H25 H 0.5986 0.7548 0.5624 0.057 Uiso 1 1 calc R . .
C26 C 0.7777(11) 0.7282(6) 0.4789(3) 0.0631(19) Uani 1 1 d . A .
H26 H 0.7062 0.7460 0.4415 0.076 Uiso 1 1 calc R . .
C27 C 0.9426(12) 0.6959(5) 0.4627(3) 0.064(2) Uani 1 1 d . . .
C28 C 1.0521(10) 0.6737(5) 0.5145(4) 0.064(2) Uani 1 1 d . A .
H28 H 1.1682 0.6529 0.5014 0.077 Uiso 1 1 calc R . .
C29 C 0.9869(8) 0.6829(5) 0.5877(3) 0.0472(14) Uani 1 1 d . . .
H29 H 1.0598 0.6680 0.6247 0.057 Uiso 1 1 calc R A .
F1 F 0.8515(3) 0.6504(2) 0.03543(14) 0.0324(6) Uani 1 1 d . . .
F2 F 0.9144(3) 0.8494(2) 0.01575(15) 0.0347(6) Uani 1 1 d . . .
F3 F 1.0531(3) 0.7221(2) 0.09470(16) 0.0362(7) Uani 1 1 d . . .
F4 F 0.7751(4) 0.7715(3) 0.12378(16) 0.0472(8) Uani 1 1 d . . .
B1 B 0.8999(6) 0.7496(4) 0.0680(3) 0.0230(10) Uani 1 1 d . . .
O1A O 0.4655(7) 0.5511(5) 0.4587(3) 0.0180(12) Uiso 0.49 1 d P B -1
H1O H 0.4614 0.6038 0.4883 0.027 Uiso 0.49 1 d P C -1
H2O H 0.5511 0.4999 0.4478 0.027 Uiso 0.49 1 d P D -1
O1B O 0.4499(8) 0.5525(6) 0.4005(4) 0.0034(14) Uiso 0.31 1 d P E -2
H3O H 0.5528 0.5200 0.4352 0.005 Uiso 0.31 1 d P F -2
H4O H 0.5390 0.5144 0.3759 0.005 Uiso 0.31 1 d P G -2
O1C O 0.6074(15) 0.4816(11) 0.3946(7) 0.015(3) Uiso 0.21 1 d P H -3
H5O H 0.5781 0.4247 0.4423 0.022 Uiso 0.20 1 d P I -3
H6O H 0.5023 0.5323 0.3747 0.022 Uiso 0.20 1 d P J -3

loop_
_atom_site_aniso_label
_atom_site_aniso_U_11
_atom_site_aniso_U_22
_atom_site_aniso_U_33
_atom_site_aniso_U_23
_atom_site_aniso_U_13
_atom_site_aniso_U_12
Ru1 0.01335(16) 0.01577(17) 0.00969(17) -0.00054(12) -0.00105(11) 0.00060(11)
Br1A 0.1185(11) 0.0342(4) 0.0177(4) -0.0049(3) 0.0218(5) 0.0111(5)
Br1B 0.1185(11) 0.0342(4) 0.0177(4) -0.0049(3) 0.0218(5) 0.0111(5)
Cl1 0.0219(5) 0.0361(6) 0.0212(5) -0.0053(4) -0.0066(4) -0.0054(4)
P1 0.0171(5) 0.0165(5) 0.0140(5) 0.0002(4) 0.0012(4) 0.0040(4)
N1 0.0154(15) 0.0144(16) 0.0106(16) -0.0019(12) -0.0004(12) -0.0012(12)
N2 0.0184(16) 0.0201(17) 0.0148(18) -0.0011(13) -0.0039(13) 0.0046(13)
C1 0.0164(18) 0.020(2) 0.015(2) 0.0032(16) 0.0015(15) -0.0015(15)
C2 0.0160(18) 0.019(2) 0.019(2) 0.0031(16) -0.0012(16) -0.0034(15)
C3 0.0208(19) 0.0157(19) 0.017(2) 0.0024(16) -0.0017(16) -0.0030(15)
C4 0.0188(19) 0.0144(19) 0.018(2) 0.0007(16) -0.0022(16) 0.0002(15)
C5 0.0201(19) 0.018(2) 0.015(2) 0.0020(16) -0.0015(16) -0.0010(15)
C6 0.019(2) 0.036(3) 0.023(2) -0.0012(19) -0.0063(17) 0.0021(18)
C7 0.029(2) 0.018(2) 0.019(2) -0.0031(17) -0.0018(17) -0.0036(17)
C8 0.023(2) 0.028(2) 0.025(2) 0.0015(19) -0.0034(18) 0.0071(18)
C9 0.030(2) 0.034(2) 0.014(2) 0.0026(18) -0.0037(17) 0.0023(19)
C10 0.022(2) 0.029(2) 0.024(2) 0.0005(18) 0.0056(18) 0.0012(17)
C11 0.0129(18) 0.021(2) 0.019(2) 0.0008(16) -0.0028(15) -0.0024(15)
C12 0.0153(18) 0.022(2) 0.023(2) -0.0070(17) 0.0008(16) 0.0025(15)
C13 0.023(2) 0.028(2) 0.016(2) -0.0070(17) 0.0028(17) 0.0011(17)
C14 0.025(2) 0.027(2) 0.011(2) -0.0022(17) -0.0018(16) 0.0025(17)
C15 0.0160(18) 0.0145(19) 0.019(2) -0.0043(16) 0.0009(15) -0.0015(15)
C16 0.022(2) 0.019(2) 0.014(2) -0.0010(16) 0.0035(16) 0.0066(16)
C17 0.039(2) 0.018(2) 0.012(2) -0.0039(16) 0.0008(18) 0.0048(18)
C18 0.023(2) 0.018(2) 0.022(2) -0.0002(17) 0.0002(17) -0.0013(16)
C19 0.047(3) 0.021(2) 0.034(3) -0.005(2) 0.004(2) 0.000(2)
C20 0.023(2) 0.030(2) 0.025(2) 0.0056(19) 0.0043(18) -0.0038(18)
C21 0.021(2) 0.018(2) 0.025(2) 0.0038(17) -0.0004(17) 0.0066(16)
C22 0.017(2) 0.039(3) 0.050(3) -0.009(2) -0.003(2) 0.0042(19)
C23 0.032(2) 0.043(3) 0.033(3) -0.007(2) 0.004(2) 0.017(2)
C24 0.061(3) 0.019(2) 0.018(2) -0.0026(18) 0.008(2) 0.005(2)
C25 0.083(4) 0.045(3) 0.015(3) -0.008(2) -0.005(3) 0.007(3)
C26 0.120(6) 0.048(4) 0.020(3) -0.008(3) -0.001(3) 0.011(4)
C27 0.147(7) 0.026(3) 0.012(3) -0.004(2) 0.013(4) -0.001(3)
C28 0.097(5) 0.036(3) 0.048(4) -0.012(3) 0.044(4) 0.007(3)
C29 0.074(4) 0.035(3) 0.024(3) -0.002(2) 0.022(3) 0.008(3)
F1 0.0391(14) 0.0276(14) 0.0328(15) -0.0024(11) -0.0143(12) -0.0021(11)
F2 0.0412(15) 0.0249(14) 0.0335(16) 0.0057(11) 0.0021(12) 0.0055(11)
F3 0.0288(14) 0.0318(15) 0.0499(18) -0.0017(13) -0.0158(12) -0.0002(11)
F4 0.0494(17) 0.0533(19) 0.0321(17) -0.0004(14) 0.0126(13) 0.0186(14)
B1 0.023(2) 0.024(2) 0.022(3) -0.002(2) -0.0019(19) 0.0042(19)

loop_
_atom_type_symbol
_atom_type_description
_atom_type_scat_dispersion_real
_atom_type_scat_dispersion_imag
_atom_type_scat_source
C C 0.0033 0.0016 'International Tables Vol C Tables 4.2.6.8 and 6.1.1.4'
H H 0.0000 0.0000 'International Tables Vol C Tables 4.2.6.8 and 6.1.1.4'
B B 0.0013 0.0007 'International Tables Vol C Tables 4.2.6.8 and 6.1.1.4'
N N 0.0061 0.0033 'International Tables Vol C Tables 4.2.6.8 and 6.1.1.4'
O O 0.0106 0.0060 'International Tables Vol C Tables 4.2.6.8 and 6.1.1.4'
F F 0.0171 0.0103 'International Tables Vol C Tables 4.2.6.8 and 6.1.1.4'
P P 0.1023 0.0942 'International Tables Vol C Tables 4.2.6.8 and 6.1.1.4'
Cl Cl 0.1484 0.1585 'International Tables Vol C Tables 4.2.6.8 and 6.1.1.4'
Br Br -0.2901 2.4595 'International Tables Vol C Tables 4.2.6.8 and 6.1.1.4'
Ru Ru -1.2594 0.8363 'International Tables Vol C Tables 4.2.6.8 and 6.1.1.4'

loop_
_geom_angle_atom_site_label_1
_geom_angle_atom_site_label_2
_geom_angle_atom_site_label_3
_geom_angle
C16 Ru1 C5 124.64(15)
C16 Ru1 C17 38.28(16)
C5 Ru1 C17 109.50(15)
C16 Ru1 N1 92.68(13)
C5 Ru1 N1 139.54(14)
C17 Ru1 N1 109.88(14)
C16 Ru1 C1 91.62(15)
C5 Ru1 C1 38.20(14)
C17 Ru1 C1 96.14(16)
N1 Ru1 C1 142.54(13)
C16 Ru1 C2 91.56(15)
C5 Ru1 C2 63.77(15)
C17 Ru1 C2 117.84(16)
N1 Ru1 C2 104.52(14)
C1 Ru1 C2 38.15(15)
C16 Ru1 C4 152.82(15)
C5 Ru1 C4 38.31(15)
C17 Ru1 C4 146.81(15)
N1 Ru1 C4 101.28(13)
C1 Ru1 C4 63.26(14)
C2 Ru1 C4 62.52(14)
C16 Ru1 C3 124.03(15)
C5 Ru1 C3 62.55(15)
C17 Ru1 C3 154.86(16)
N1 Ru1 C3 84.75(13)
C1 Ru1 C3 62.40(15)
C2 Ru1 C3 37.08(14)
C4 Ru1 C3 36.42(14)
C16 Ru1 Cl1 113.74(12)
C5 Ru1 Cl1 92.10(11)
C17 Ru1 Cl1 80.93(12)
N1 Ru1 Cl1 85.24(9)
C1 Ru1 Cl1 126.29(11)
C2 Ru1 Cl1 152.68(11)
C4 Ru1 Cl1 90.77(10)
C3 Ru1 Cl1 121.66(10)
N2 P1 C16 109.59(18)
N2 P1 C21 104.33(19)
C16 P1 C21 112.08(19)
N2 P1 C18 107.87(18)
C16 P1 C18 110.7(2)
C21 P1 C18 111.96(19)
C15 N1 C11 116.5(3)
C15 N1 Ru1 128.2(2)
C11 N1 Ru1 112.5(2)
C15 N2 P1 121.7(3)
C15 N2 H2 119.2
P1 N2 H2 119.2
C5 C1 C2 107.5(3)
C5 C1 C10 125.9(4)
C2 C1 C10 125.8(4)
C5 C1 Ru1 70.1(2)
C2 C1 Ru1 71.2(2)
C10 C1 Ru1 132.0(3)
C3 C2 C1 108.3(3)
C3 C2 C6 124.2(4)
C1 C2 C6 126.9(4)
C3 C2 Ru1 74.7(2)
C1 C2 Ru1 70.7(2)
C6 C2 Ru1 127.8(3)
C4 C3 C2 108.4(4)
C4 C3 C7 127.7(4)
C2 C3 C7 123.9(4)
C4 C3 Ru1 70.2(2)
C2 C3 Ru1 68.2(2)
C7 C3 Ru1 127.1(3)
C3 C4 C5 107.8(3)
C3 C4 C8 126.8(4)
C5 C4 C8 125.0(4)
C3 C4 Ru1 73.4(2)
C5 C4 Ru1 68.2(2)
C8 C4 Ru1 128.9(3)
C1 C5 C4 107.8(3)
C1 C5 C9 127.0(4)
C4 C5 C9 124.5(4)
C1 C5 Ru1 71.7(2)
C4 C5 Ru1 73.4(2)
C9 C5 Ru1 128.3(3)
C2 C6 H6A 109.5
C2 C6 H6B 109.5
H6A C6 H6B 109.5
C2 C6 H6C 109.5
H6A C6 H6C 109.5
H6B C6 H6C 109.5
C3 C7 H7A 109.5
C3 C7 H7B 109.5
H7A C7 H7B 109.5
C3 C7 H7C 109.5
H7A C7 H7C 109.5
H7B C7 H7C 109.5
C4 C8 H8A 109.5
C4 C8 H8B 109.5
H8A C8 H8B 109.5
C4 C8 H8C 109.5
H8A C8 H8C 109.5
H8B C8 H8C 109.5
C5 C9 H9A 109.5
C5 C9 H9B 109.5
H9A C9 H9B 109.5
C5 C9 H9C 109.5
H9A C9 H9C 109.5
H9B C9 H9C 109.5
C1 C10 H10A 109.5
C1 C10 H10B 109.5
H10A C10 H10B 109.5
C1 C10 H10C 109.5
H10A C10 H10C 109.5
H10B C10 H10C 109.5
N1 C11 C12 124.2(4)
N1 C11 H11 117.9
C12 C11 H11 117.9
C11 C12 C13 118.5(4)
C11 C12 H12 120.7
C13 C12 H12 120.7
C14 C13 C12 118.9(4)
C14 C13 H13 120.6
C12 C13 H13 120.6
C13 C14 C15 119.7(4)
C13 C14 H14 120.2
C15 C14 H14 120.2
N1 C15 C14 122.2(4)
N1 C15 N2 118.4(3)
C14 C15 N2 119.4(4)
C17 C16 P1 121.6(3)
C17 C16 Ru1 71.7(2)
P1 C16 Ru1 114.0(2)
C17 C16 H16 114.2
P1 C16 H16 114.2
Ru1 C16 H16 114.2
C16 C17 C24 124.1(4)
C16 C17 Ru1 70.0(2)
C24 C17 Ru1 123.0(3)
C16 C17 H17 111.3
C24 C17 H17 111.3
Ru1 C17 H17 111.3
C19 C18 C20 110.5(4)
C19 C18 P1 114.2(3)
C20 C18 P1 110.3(3)
C19 C18 H18 107.2
C20 C18 H18 107.2
P1 C18 H18 107.2
C18 C19 H19A 109.5
C18 C19 H19B 109.5
H19A C19 H19B 109.5
C18 C19 H19C 109.5
H19A C19 H19C 109.5
H19B C19 H19C 109.5
C18 C20 H20A 109.5
C18 C20 H20B 109.5
H20A C20 H20B 109.5
C18 C20 H20C 109.5
H20A C20 H20C 109.5
H20B C20 H20C 109.5
C22 C21 C23 109.0(4)
C22 C21 P1 112.2(3)
C23 C21 P1 111.2(3)
C22 C21 H21 108.1
C23 C21 H21 108.1
P1 C21 H21 108.1
C21 C22 H22A 109.5
C21 C22 H22B 109.5
H22A C22 H22B 109.5
C21 C22 H22C 109.5
H22A C22 H22C 109.5
H22B C22 H22C 109.5
C21 C23 H23A 109.5
C21 C23 H23B 109.5
H23A C23 H23B 109.5
C21 C23 H23C 109.5
H23A C23 H23C 109.5
H23B C23 H23C 109.5
C29 C24 C25 118.2(5)
C29 C24 C17 122.2(5)
C25 C24 C17 119.5(5)
C26 C25 C24 122.0(6)
C26 C25 H25 119.0
C24 C25 H25 119.0
C27 C26 C25 118.6(6)
C27 C26 H26 120.7
C25 C26 H26 120.7
C26 C27 C28 122.7(5)
C26 C27 Br1A 116.0(6)
C28 C27 Br1A 121.2(6)
C26 C27 Br1B 140.8(6)
C28 C27 Br1B 96.4(5)
C27 C28 C29 118.0(6)
C27 C28 H28 121.0
C29 C28 H28 121.0
C24 C29 C28 120.4(6)
C24 C29 H29 119.8
C28 C29 H29 119.8
F3 B1 F4 110.4(4)
F3 B1 F2 110.7(4)
F4 B1 F2 110.2(4)
F3 B1 F1 109.2(4)
F4 B1 F1 108.3(4)
F2 B1 F1 108.0(4)

loop_
_geom_bond_atom_site_label_1
_geom_bond_atom_site_label_2
_geom_bond_distance
Ru1 C16 2.150(4)
Ru1 C5 2.167(4)
Ru1 C17 2.171(4)
Ru1 N1 2.186(3)
Ru1 C1 2.187(4)
Ru1 C2 2.194(4)
Ru1 C4 2.236(4)
Ru1 C3 2.278(4)
Ru1 Cl1 2.4553(11)
Br1A C27 1.910(5)
Br1B C27 2.060(7)
P1 N2 1.662(3)
P1 C16 1.760(4)
P1 C21 1.818(4)
P1 C18 1.823(4)
N1 C15 1.347(5)
N1 C11 1.359(5)
N2 C15 1.390(5)
N2 H2 0.8800
C1 C5 1.425(5)
C1 C2 1.432(6)
C1 C10 1.494(6)
C2 C3 1.424(6)
C2 C6 1.494(5)
C3 C4 1.411(5)
C3 C7 1.490(6)
C4 C5 1.446(6)
C4 C8 1.497(5)
C5 C9 1.494(6)
C6 H6A 0.9800
C6 H6B 0.9800
C6 H6C 0.9800
C7 H7A 0.9800
C7 H7B 0.9800
C7 H7C 0.9800
C8 H8A 0.9800
C8 H8B 0.9800
C8 H8C 0.9800
C9 H9A 0.9800
C9 H9B 0.9800
C9 H9C 0.9800
C10 H10A 0.9800
C10 H10B 0.9800
C10 H10C 0.9800
C11 C12 1.365(6)
C11 H11 0.9500
C12 C13 1.380(6)
C12 H12 0.9500
C13 C14 1.374(6)
C13 H13 0.9500
C14 C15 1.390(6)
C14 H14 0.9500
C16 C17 1.417(6)
C16 H16 1.0000
C17 C24 1.480(6)
C17 H17 1.0000
C18 C19 1.523(6)
C18 C20 1.527(6)
C18 H18 1.0000
C19 H19A 0.9800
C19 H19B 0.9800
C19 H19C 0.9800
C20 H20A 0.9800
C20 H20B 0.9800
C20 H20C 0.9800
C21 C22 1.515(6)
C21 C23 1.535(6)
C21 H21 1.0000
C22 H22A 0.9800
C22 H22B 0.9800
C22 H22C 0.9800
C23 H23A 0.9800
C23 H23B 0.9800
C23 H23C 0.9800
C24 C29 1.380(8)
C24 C25 1.386(7)
C25 C26 1.376(8)
C25 H25 0.9500
C26 C27 1.350(10)
C26 H26 0.9500
C27 C28 1.373(10)
C28 C29 1.413(8)
C28 H28 0.9500
C29 H29 0.9500
F1 B1 1.402(6)
F2 B1 1.382(5)
F3 B1 1.381(5)
F4 B1 1.381(6)
O1A H1O 0.845(6)
O1A H2O 0.888(5)
O1A H3O 0.856(5)
O1B H2O 1.335(7)
O1B H3O 1.127(7)
O1B H4O 0.912(7)
O1B H6O 0.651(7)
O1C H2O 1.075(13)
O1C H3O 0.960(13)
O1C H4O 0.742(12)
O1C H5O 1.033(12)
O1C H6O 1.068(12)

loop_
_geom_torsion_atom_site_label_1
_geom_torsion_atom_site_label_2
_geom_torsion_atom_site_label_3
_geom_torsion_atom_site_label_4
_geom_torsion
C16 Ru1 N1 C15 34.9(3)
C5 Ru1 N1 C15 -123.8(3)
C17 Ru1 N1 C15 70.0(3)
C1 Ru1 N1 C15 -61.2(4)
C2 Ru1 N1 C15 -57.4(3)
C4 Ru1 N1 C15 -121.6(3)
C3 Ru1 N1 C15 -89.0(3)
Cl1 Ru1 N1 C15 148.5(3)
C16 Ru1 N1 C11 -165.1(3)
C5 Ru1 N1 C11 36.2(3)
C17 Ru1 N1 C11 -130.0(3)
C1 Ru1 N1 C11 98.8(3)
C2 Ru1 N1 C11 102.6(3)
C4 Ru1 N1 C11 38.4(3)
C3 Ru1 N1 C11 71.0(3)
Cl1 Ru1 N1 C11 -51.5(2)
C16 P1 N2 C15 70.6(3)
C21 P1 N2 C15 -169.2(3)
C18 P1 N2 C15 -50.0(3)
C16 Ru1 C1 C5 152.1(2)
C17 Ru1 C1 C5 114.0(2)
N1 Ru1 C1 C5 -111.4(3)
C2 Ru1 C1 C5 -117.4(3)
C4 Ru1 C1 C5 -38.7(2)
C3 Ru1 C1 C5 -79.8(2)
Cl1 Ru1 C1 C5 30.7(3)
C16 Ru1 C1 C2 -90.5(2)
C5 Ru1 C1 C2 117.4(3)
C17 Ru1 C1 C2 -128.6(2)
N1 Ru1 C1 C2 6.1(3)
C4 Ru1 C1 C2 78.8(2)
C3 Ru1 C1 C2 37.6(2)
Cl1 Ru1 C1 C2 148.18(19)
C16 Ru1 C1 C10 31.2(4)
C5 Ru1 C1 C10 -120.9(5)
C17 Ru1 C1 C10 -7.0(4)
N1 Ru1 C1 C10 127.7(4)
C2 Ru1 C1 C10 121.6(5)
C4 Ru1 C1 C10 -159.6(4)
C3 Ru1 C1 C10 159.3(4)
Cl1 Ru1 C1 C10 -90.2(4)
C5 C1 C2 C3 -4.7(4)
C10 C1 C2 C3 165.6(4)
Ru1 C1 C2 C3 -65.7(3)
C5 C1 C2 C6 -175.7(4)
C10 C1 C2 C6 -5.4(6)
Ru1 C1 C2 C6 123.3(4)
C5 C1 C2 Ru1 61.0(3)
C10 C1 C2 Ru1 -128.7(4)
C16 Ru1 C2 C3 -153.2(2)
C5 Ru1 C2 C3 78.4(2)
C17 Ru1 C2 C3 177.7(2)
N1 Ru1 C2 C3 -60.0(2)
C1 Ru1 C2 C3 116.2(3)
C4 Ru1 C2 C3 35.3(2)
Cl1 Ru1 C2 C3 48.3(4)
C16 Ru1 C2 C1 90.6(2)
C5 Ru1 C2 C1 -37.7(2)
C17 Ru1 C2 C1 61.5(3)
N1 Ru1 C2 C1 -176.2(2)
C4 Ru1 C2 C1 -80.9(2)
C3 Ru1 C2 C1 -116.2(3)
Cl1 Ru1 C2 C1 -67.8(3)
C16 Ru1 C2 C6 -31.5(4)
C5 Ru1 C2 C6 -159.9(4)
C17 Ru1 C2 C6 -60.6(4)
N1 Ru1 C2 C6 61.6(4)
C1 Ru1 C2 C6 -122.2(5)
C4 Ru1 C2 C6 157.0(4)
C3 Ru1 C2 C6 121.7(5)
Cl1 Ru1 C2 C6 170.0(2)
C1 C2 C3 C4 4.3(4)
C6 C2 C3 C4 175.5(4)
Ru1 C2 C3 C4 -58.9(3)
C1 C2 C3 C7 -175.9(3)
C6 C2 C3 C7 -4.6(6)
Ru1 C2 C3 C7 121.0(4)
C1 C2 C3 Ru1 63.1(3)
C6 C2 C3 Ru1 -125.6(4)
C16 Ru1 C3 C4 153.2(2)
C5 Ru1 C3 C4 38.3(2)
C17 Ru1 C3 C4 115.5(4)
N1 Ru1 C3 C4 -117.1(2)
C1 Ru1 C3 C4 81.6(2)
C2 Ru1 C3 C4 120.3(3)
Cl1 Ru1 C3 C4 -36.0(3)
C16 Ru1 C3 C2 32.9(3)
C5 Ru1 C3 C2 -82.0(2)
C17 Ru1 C3 C2 -4.8(5)
N1 Ru1 C3 C2 122.6(2)
C1 Ru1 C3 C2 -38.7(2)
C4 Ru1 C3 C2 -120.3(3)
Cl1 Ru1 C3 C2 -156.25(19)
C16 Ru1 C3 C7 -83.9(4)
C5 Ru1 C3 C7 161.1(4)
C17 Ru1 C3 C7 -121.7(4)
N1 Ru1 C3 C7 5.8(3)
C1 Ru1 C3 C7 -155.6(4)
C2 Ru1 C3 C7 -116.9(4)
C4 Ru1 C3 C7 122.9(4)
Cl1 Ru1 C3 C7 86.9(3)
C2 C3 C4 C5 -2.2(4)
C7 C3 C4 C5 178.0(4)
Ru1 C3 C4 C5 -59.8(3)
C2 C3 C4 C8 -175.8(4)
C7 C3 C4 C8 4.4(6)
Ru1 C3 C4 C8 126.6(4)
C2 C3 C4 Ru1 57.7(3)
C7 C3 C4 Ru1 -122.2(4)
C16 Ru1 C4 C3 -54.8(4)
C5 Ru1 C4 C3 -117.6(3)
C17 Ru1 C4 C3 -135.5(3)
N1 Ru1 C4 C3 64.7(2)
C1 Ru1 C4 C3 -79.0(2)
C2 Ru1 C4 C3 -35.9(2)
Cl1 Ru1 C4 C3 150.0(2)
C16 Ru1 C4 C5 62.8(4)
C17 Ru1 C4 C5 -17.9(4)
N1 Ru1 C4 C5 -177.7(2)
C1 Ru1 C4 C5 38.6(2)
C2 Ru1 C4 C5 81.7(2)
C3 Ru1 C4 C5 117.6(3)
Cl1 Ru1 C4 C5 -92.4(2)
C16 Ru1 C4 C8 -179.1(3)
C5 Ru1 C4 C8 118.2(5)
C17 Ru1 C4 C8 100.3(4)
N1 Ru1 C4 C8 -59.5(4)
C1 Ru1 C4 C8 156.8(4)
C2 Ru1 C4 C8 -160.2(4)
C3 Ru1 C4 C8 -124.2(5)
Cl1 Ru1 C4 C8 25.8(4)
C2 C1 C5 C4 3.3(4)
C10 C1 C5 C4 -166.9(4)
Ru1 C1 C5 C4 65.1(3)
C2 C1 C5 C9 173.6(4)
C10 C1 C5 C9 3.4(7)
Ru1 C1 C5 C9 -124.7(4)
C2 C1 C5 Ru1 -61.7(3)
C10 C1 C5 Ru1 128.0(4)
C3 C4 C5 C1 -0.8(4)
C8 C4 C5 C1 173.0(4)
Ru1 C4 C5 C1 -63.9(3)
C3 C4 C5 C9 -171.3(4)
C8 C4 C5 C9 2.4(6)
Ru1 C4 C5 C9 125.5(4)
C3 C4 C5 Ru1 63.2(3)
C8 C4 C5 Ru1 -123.1(4)
C16 Ru1 C5 C1 -34.7(3)
C17 Ru1 C5 C1 -74.5(3)
N1 Ru1 C5 C1 119.2(2)
C2 Ru1 C5 C1 37.7(2)
C4 Ru1 C5 C1 115.8(3)
C3 Ru1 C5 C1 79.4(2)
Cl1 Ru1 C5 C1 -155.7(2)
C16 Ru1 C5 C4 -150.4(2)
C17 Ru1 C5 C4 169.7(2)
N1 Ru1 C5 C4 3.5(3)
C1 Ru1 C5 C4 -115.8(3)
C2 Ru1 C5 C4 -78.1(2)
C3 Ru1 C5 C4 -36.4(2)
Cl1 Ru1 C5 C4 88.6(2)
C16 Ru1 C5 C9 88.4(4)
C17 Ru1 C5 C9 48.5(4)
N1 Ru1 C5 C9 -117.7(4)
C1 Ru1 C5 C9 123.1(5)
C2 Ru1 C5 C9 160.7(4)
C4 Ru1 C5 C9 -121.2(4)
C3 Ru1 C5 C9 -157.5(4)
Cl1 Ru1 C5 C9 -32.6(4)
C15 N1 C11 C12 0.8(5)
Ru1 N1 C11 C12 -161.8(3)
N1 C11 C12 C13 -0.4(6)
C11 C12 C13 C14 0.5(6)
C12 C13 C14 C15 -0.9(6)
C11 N1 C15 C14 -1.2(5)
Ru1 N1 C15 C14 158.1(3)
C11 N1 C15 N2 178.6(3)
Ru1 N1 C15 N2 -22.1(5)
C13 C14 C15 N1 1.3(6)
C13 C14 C15 N2 -178.5(4)
P1 N2 C15 N1 -36.5(5)
P1 N2 C15 C14 143.3(3)
N2 P1 C16 C17 -123.5(3)
C21 P1 C16 C17 121.2(3)
C18 P1 C16 C17 -4.6(4)
N2 P1 C16 Ru1 -40.9(3)
C21 P1 C16 Ru1 -156.3(2)
C18 P1 C16 Ru1 77.9(2)
C5 Ru1 C16 C17 -77.3(3)
N1 Ru1 C16 C17 119.4(2)
C1 Ru1 C16 C17 -97.9(3)
C2 Ru1 C16 C17 -136.0(3)
C4 Ru1 C16 C17 -119.3(4)
C3 Ru1 C16 C17 -155.2(2)
Cl1 Ru1 C16 C17 33.4(3)
C5 Ru1 C16 P1 165.54(18)
C17 Ru1 C16 P1 -117.2(3)
N1 Ru1 C16 P1 2.2(2)
C1 Ru1 C16 P1 144.9(2)
C2 Ru1 C16 P1 106.8(2)
C4 Ru1 C16 P1 123.5(3)
C3 Ru1 C16 P1 87.6(2)
Cl1 Ru1 C16 P1 -83.8(2)
P1 C16 C17 C24 -135.6(4)
Ru1 C16 C17 C24 117.0(4)
P1 C16 C17 Ru1 107.4(3)
C5 Ru1 C17 C16 121.6(2)
N1 Ru1 C17 C16 -67.8(3)
C1 Ru1 C17 C16 84.8(2)
C2 Ru1 C17 C16 51.7(3)
C4 Ru1 C17 C16 133.3(3)
C3 Ru1 C17 C16 55.0(4)
Cl1 Ru1 C17 C16 -149.3(2)
C16 Ru1 C17 C24 -118.4(5)
C5 Ru1 C17 C24 3.3(4)
N1 Ru1 C17 C24 173.8(4)
C1 Ru1 C17 C24 -33.6(4)
C2 Ru1 C17 C24 -66.6(4)
C4 Ru1 C17 C24 15.0(6)
C3 Ru1 C17 C24 -63.4(5)
Cl1 Ru1 C17 C24 92.3(4)
N2 P1 C18 C19 -170.8(3)
C16 P1 C18 C19 69.3(4)
C21 P1 C18 C19 -56.5(4)
N2 P1 C18 C20 -45.7(3)
C16 P1 C18 C20 -165.6(3)
C21 P1 C18 C20 68.5(3)
N2 P1 C21 C22 -41.6(4)
C16 P1 C21 C22 76.9(4)
C18 P1 C21 C22 -158.0(3)
N2 P1 C21 C23 -164.0(3)
C16 P1 C21 C23 -45.5(4)
C18 P1 C21 C23 79.6(4)
C16 C17 C24 C29 24.9(7)
Ru1 C17 C24 C29 111.9(5)
C16 C17 C24 C25 -158.6(4)
Ru1 C17 C24 C25 -71.6(6)
C29 C24 C25 C26 -0.7(8)
C17 C24 C25 C26 -177.3(5)
C24 C25 C26 C27 2.1(9)
C25 C26 C27 C28 -2.5(10)
C25 C26 C27 Br1A 178.6(4)
C25 C26 C27 Br1B -179.1(5)
C26 C27 C28 C29 1.4(9)
Br1A C27 C28 C29 -179.7(4)
Br1B C27 C28 C29 179.3(5)
C25 C24 C29 C28 -0.3(8)
C17 C24 C29 C28 176.2(5)
C27 C28 C29 C24 0.0(8)
